data_4106684
loop_
_publ_author_name
'Gui-Chao Kuang'
'Pampa M. Guha'
'Wendy S. Brotherton'
'J. Tyler Simmons'
'Lisa A. Stankee'
'Brian T. Nguyen'
'Ronald J. Clark'
'Lei Zhu'

_publ_section_title
;
 Experimental Investigation on the Mechanism of Chelation-Assisted,
 Copper(II) Acetate-Accelerated Azide-Alkyne Cycloaddition
;
_journal_name_full 'Journal of the American Chemical Society'
_journal_page_first 13984
_journal_page_last 14001
_journal_paper_doi 10.1021/ja203733q
_journal_volume 133
_journal_year 2011
_chemical_formula_moiety 'C6 H12 Cu2 O6'
_chemical_formula_sum 'C6 H12 Cu2 O6'
_chemical_formula_weight 307.24
_chemical_name_systematic
; 
 ? 
;
_space_group_IT_number 15
_symmetry_cell_setting monoclinic
_symmetry_space_group_name_Hall '-C 2yc'
_symmetry_space_group_name_H-M 'C 1 2/c 1'
_atom_sites_solution_hydrogens geom
_atom_sites_solution_primary direct
_atom_sites_solution_secondary difmap
_audit_creation_method SHELXL-97
_cell_angle_alpha 90.00
_cell_angle_beta 93.869(3)
_cell_angle_gamma 90.00
_cell_formula_units_Z 8
_cell_length_a 11.3067(18)
_cell_length_b 9.8359(18)
_cell_length_c 17.993(3)
_cell_measurement_reflns_used 1794
_cell_measurement_temperature 173(2)
_cell_measurement_theta_max 27.31
_cell_measurement_theta_min 2.75
_cell_volume 1996.5(6)
_computing_cell_refinement 'Bruker SAINT'
_computing_data_collection 'Bruker APEX2'
_computing_data_reduction 'Bruker SAINT'
_computing_molecular_graphics 'Bruker SHELXTL'
_computing_publication_material 'Bruker SHELXTL'
_computing_structure_refinement 'SHELXL-97 (Sheldrick, 2008)'
_computing_structure_solution 'SHELXS-97 (Sheldrick, 2008)'
_diffrn_ambient_temperature 173(2)
_diffrn_measured_fraction_theta_full 0.990
_diffrn_measured_fraction_theta_max 0.990
_diffrn_measurement_device_type 'Bruker APEX-II CCD'
_diffrn_measurement_method '\f and \w scans'
_diffrn_radiation_monochromator graphite
_diffrn_radiation_source 'fine-focus sealed tube'
_diffrn_radiation_type MoK\a
_diffrn_radiation_wavelength 0.71073
_diffrn_reflns_av_R_equivalents 0.0682
_diffrn_reflns_av_sigmaI/netI 0.0699
_diffrn_reflns_limit_h_max 14
_diffrn_reflns_limit_h_min -12
_diffrn_reflns_limit_k_max 12
_diffrn_reflns_limit_k_min -12
_diffrn_reflns_limit_l_max 22
_diffrn_reflns_limit_l_min -22
_diffrn_reflns_number 6429
_diffrn_reflns_theta_full 26.37
_diffrn_reflns_theta_max 26.37
_diffrn_reflns_theta_min 2.27
_exptl_absorpt_coefficient_mu 4.260
_exptl_absorpt_correction_T_max 0.7841
_exptl_absorpt_correction_T_min 0.7004
_exptl_absorpt_correction_type empirical
_exptl_absorpt_process_details SADABS
_exptl_crystal_colour black
_exptl_crystal_density_diffrn 2.044
_exptl_crystal_description flat
_exptl_crystal_F_000 1232
_exptl_crystal_size_max 0.09
_exptl_crystal_size_mid 0.08
_exptl_crystal_size_min 0.06
_refine_diff_density_max 2.170
_refine_diff_density_min -1.014
_refine_diff_density_rms 0.241
_refine_ls_extinction_method none
_refine_ls_goodness_of_fit_ref 1.010
_refine_ls_hydrogen_treatment constr
_refine_ls_matrix_type full
_refine_ls_number_parameters 131
_refine_ls_number_reflns 2029
_refine_ls_number_restraints 0
_refine_ls_restrained_S_all 1.010
_refine_ls_R_factor_all 0.0859
_refine_ls_R_factor_gt 0.0531
_refine_ls_shift/su_max 0.005
_refine_ls_shift/su_mean 0.000
_refine_ls_structure_factor_coef Fsqd
_refine_ls_weighting_details 'calc w=1/[\s^2^(Fo^2^)+(0.0755P)^2^+0.0000P] where P=(Fo^2^+2Fc^2^)/3'
_refine_ls_weighting_scheme calc
_refine_ls_wR_factor_gt 0.1245
_refine_ls_wR_factor_ref 0.1438
_reflns_number_gt 1301
_reflns_number_total 2029
_reflns_threshold_expression >2sigma(I)
_cod_data_source_file ja203733q_si_004.cif
_cod_data_source_block zhu40
_cod_original_sg_symbol_Hall -C2yc
_cod_database_code 4106684

loop_
_symmetry_equiv_pos_as_xyz
'x, y, z'
'-x, y, -z+1/2'
'x+1/2, y+1/2, z'
'-x+1/2, y+1/2, -z+1/2'
'-x, -y, -z'
'x, -y, z-1/2'
'-x+1/2, -y+1/2, -z'
'x+1/2, -y+1/2, z-1/2'

loop_
_atom_site_label
_atom_site_type_symbol
_atom_site_fract_x
_atom_site_fract_y
_atom_site_fract_z
_atom_site_U_iso_or_equiv
_atom_site_adp_type
_atom_site_occupancy
_atom_site_symmetry_multiplicity
_atom_site_calc_flag
_atom_site_refinement_flags
Cu1 Cu 0.87200(6) 0.20199(7) 0.72333(4) 0.0199(3) Uani 1 1 d .
Cu2 Cu 0.87138(6) -0.09867(7) 0.72562(5) 0.0204(3) Uani 1 1 d .
C1 C 0.6822(5) 0.0528(6) 0.7913(3) 0.0176(13) Uani 1 1 d .
C2 C 0.5736(6) 0.0548(6) 0.8336(4) 0.0281(15) Uani 1 1 d .
H2A H 0.5963 0.0574 0.8871 0.042 Uiso 1 1 calc R
H2B H 0.5267 -0.0272 0.8220 0.042 Uiso 1 1 calc R
H2C H 0.5263 0.1354 0.8196 0.042 Uiso 1 1 calc R
C3 C 0.7696(6) 0.0524(7) 0.5979(4) 0.0264(15) Uani 1 1 d .
C4 C 0.7049(7) 0.0480(7) 0.5222(4) 0.0365(18) Uani 1 1 d .
H4A H 0.6192 0.0496 0.5276 0.055 Uiso 1 1 calc R
H4B H 0.7259 -0.0355 0.4965 0.055 Uiso 1 1 calc R
H4C H 0.7273 0.1271 0.4931 0.055 Uiso 1 1 calc R
C5 C 1.0582(6) 0.2324(7) 0.6121(4) 0.0305(16) Uani 1 1 d .
H5A H 1.0320 0.3195 0.5904 0.046 Uiso 1 1 calc R
H5B H 1.0194 0.1578 0.5837 0.046 Uiso 1 1 calc R
H5C H 1.1444 0.2242 0.6104 0.046 Uiso 1 1 calc R
C6 C 1.0528(6) -0.1298(7) 0.6109(4) 0.0308(16) Uani 1 1 d .
H6A H 1.0440 -0.0391 0.5886 0.046 Uiso 1 1 calc R
H6B H 0.9991 -0.1934 0.5835 0.046 Uiso 1 1 calc R
H6C H 1.1348 -0.1608 0.6082 0.046 Uiso 1 1 calc R
O1 O 0.7254(3) 0.1658(4) 0.7735(2) 0.0248(10) Uani 1 1 d .
O2 O 0.7284(4) -0.0617(4) 0.7784(3) 0.0246(10) Uani 1 1 d .
O3 O 0.7957(4) 0.1663(4) 0.6256(2) 0.0268(10) Uani 1 1 d .
O4 O 0.7911(4) -0.0617(4) 0.6288(3) 0.0290(11) Uani 1 1 d .
O5 O 1.0278(3) 0.2259(4) 0.6869(2) 0.0233(10) Uani 1 1 d .
O6 O 1.0242(4) -0.1243(4) 0.6873(2) 0.0225(10) Uani 1 1 d .

loop_
_atom_site_aniso_label
_atom_site_aniso_U_11
_atom_site_aniso_U_22
_atom_site_aniso_U_33
_atom_site_aniso_U_23
_atom_site_aniso_U_13
_atom_site_aniso_U_12
Cu1 0.0116(4) 0.0191(4) 0.0287(5) -0.0003(3) -0.0010(3) -0.0019(3)
Cu2 0.0115(4) 0.0197(4) 0.0298(5) 0.0007(3) -0.0001(3) 0.0015(3)
C1 0.013(3) 0.017(3) 0.023(3) -0.003(3) 0.000(2) -0.003(3)
C2 0.028(4) 0.024(3) 0.033(4) 0.000(3) 0.003(3) 0.004(3)
C3 0.017(3) 0.034(4) 0.028(4) 0.001(3) -0.001(3) 0.002(3)
C4 0.039(5) 0.040(4) 0.029(4) -0.001(3) -0.008(3) -0.006(3)
C5 0.031(4) 0.031(4) 0.030(4) -0.003(3) 0.007(3) -0.007(3)
C6 0.022(4) 0.041(4) 0.029(4) 0.001(3) 0.005(3) 0.006(3)
O1 0.012(2) 0.022(2) 0.040(3) 0.003(2) 0.001(2) -0.0027(19)
O2 0.015(2) 0.018(2) 0.040(3) 0.005(2) 0.004(2) 0.0038(19)
O3 0.021(2) 0.027(2) 0.031(3) 0.001(2) -0.005(2) -0.005(2)
O4 0.022(3) 0.027(2) 0.037(3) -0.002(2) -0.004(2) 0.001(2)
O5 0.011(2) 0.034(3) 0.025(3) 0.000(2) -0.0001(18) -0.0008(19)
O6 0.016(2) 0.026(2) 0.026(3) -0.0021(19) 0.0027(19) -0.0036(19)

loop_
_atom_type_symbol
_atom_type_description
_atom_type_scat_dispersion_real
_atom_type_scat_dispersion_imag
_atom_type_scat_source
C C 0.0033 0.0016 'International Tables Vol C Tables 4.2.6.8 and 6.1.1.4'
H H 0.0000 0.0000 'International Tables Vol C Tables 4.2.6.8 and 6.1.1.4'
O O 0.0106 0.0060 'International Tables Vol C Tables 4.2.6.8 and 6.1.1.4'
Cu Cu 0.3201 1.2651 'International Tables Vol C Tables 4.2.6.8 and 6.1.1.4'

loop_
_geom_angle_atom_site_label_1
_geom_angle_atom_site_label_2
_geom_angle_atom_site_label_3
_geom_angle
_geom_angle_site_symmetry_1
_geom_angle_site_symmetry_3
O5 Cu1 O5 76.8(2) 2_756 .
O5 Cu1 O3 170.06(18) 2_756 .
O5 Cu1 O3 94.23(18) . .
O5 Cu1 O1 95.91(18) 2_756 .
O5 Cu1 O1 171.62(17) . .
O3 Cu1 O1 92.67(18) . .
O5 Cu1 Cu2 96.44(13) 2_756 .
O5 Cu1 Cu2 97.42(13) . .
O3 Cu1 Cu2 80.23(13) . .
O1 Cu1 Cu2 79.07(12) . .
O5 Cu1 Cu1 39.42(12) 2_756 2_756
O5 Cu1 Cu1 39.15(12) . 2_756
O3 Cu1 Cu1 130.83(14) . 2_756
O1 Cu1 Cu1 132.75(13) . 2_756
Cu2 Cu1 Cu1 89.93(2) . 2_756
O6 Cu2 O6 75.9(2) 2_756 .
O6 Cu2 O4 169.55(19) 2_756 .
O6 Cu2 O4 94.58(19) . .
O6 Cu2 O2 96.40(18) 2_756 .
O6 Cu2 O2 171.32(18) . .
O4 Cu2 O2 92.78(19) . .
O6 Cu2 Cu1 98.11(13) 2_756 .
O6 Cu2 Cu1 97.07(13) . .
O4 Cu2 Cu1 78.56(13) . .
O2 Cu2 Cu1 79.89(12) . .
O6 Cu2 Cu2 39.02(13) 2_756 2_756
O6 Cu2 Cu2 38.89(12) . 2_756
O4 Cu2 Cu2 130.64(15) . 2_756
O2 Cu2 Cu2 132.59(14) . 2_756
Cu1 Cu2 Cu2 90.05(2) . 2_756
O1 C1 O2 124.2(6) . .
O1 C1 C2 117.7(5) . .
O2 C1 C2 118.0(5) . .
C1 C2 H2A 109.5 . .
C1 C2 H2B 109.5 . .
H2A C2 H2B 109.5 . .
C1 C2 H2C 109.5 . .
H2A C2 H2C 109.5 . .
H2B C2 H2C 109.5 . .
O3 C3 O4 125.7(6) . .
O3 C3 C4 118.3(6) . .
O4 C3 C4 116.1(6) . .
C3 C4 H4A 109.5 . .
C3 C4 H4B 109.5 . .
H4A C4 H4B 109.5 . .
C3 C4 H4C 109.5 . .
H4A C4 H4C 109.5 . .
H4B C4 H4C 109.5 . .
O5 C5 H5A 109.5 . .
O5 C5 H5B 109.5 . .
H5A C5 H5B 109.5 . .
O5 C5 H5C 109.5 . .
H5A C5 H5C 109.5 . .
H5B C5 H5C 109.5 . .
O6 C6 H6A 109.5 . .
O6 C6 H6B 109.5 . .
H6A C6 H6B 109.5 . .
O6 C6 H6C 109.5 . .
H6A C6 H6C 109.5 . .
H6B C6 H6C 109.5 . .
C1 O1 Cu1 128.7(4) . .
C1 O2 Cu2 128.0(4) . .
C3 O3 Cu1 127.0(4) . .
C3 O4 Cu2 128.5(4) . .
C5 O5 Cu1 129.6(4) . 2_756
C5 O5 Cu1 127.9(4) . .
Cu1 O5 Cu1 101.43(19) 2_756 .
C6 O6 Cu2 128.5(4) . 2_756
C6 O6 Cu2 128.0(4) . .
Cu2 O6 Cu2 102.1(2) 2_756 .

loop_
_geom_bond_atom_site_label_1
_geom_bond_atom_site_label_2
_geom_bond_distance
_geom_bond_site_symmetry_2
Cu1 O5 1.924(4) 2_756
Cu1 O5 1.935(4) .
Cu1 O3 1.938(4) .
Cu1 O1 1.973(4) .
Cu1 Cu2 2.9576(11) .
Cu1 Cu1 2.9873(15) 2_756
Cu2 O6 1.914(4) 2_756
Cu2 O6 1.919(4) .
Cu2 O4 1.943(5) .
Cu2 O2 1.963(5) .
Cu2 Cu2 2.9808(15) 2_756
C1 O1 1.264(7) .
C1 O2 1.270(7) .
C1 C2 1.487(9) .
C2 H2A 0.9800 .
C2 H2B 0.9800 .
C2 H2C 0.9800 .
C3 O3 1.253(7) .
C3 O4 1.269(7) .
C3 C4 1.502(9) .
C4 H4A 0.9800 .
C4 H4B 0.9800 .
C4 H4C 0.9800 .
C5 O5 1.412(7) .
C5 H5A 0.9800 .
C5 H5B 0.9800 .
C5 H5C 0.9800 .
C6 O6 1.435(7) .
C6 H6A 0.9800 .
C6 H6B 0.9800 .
C6 H6C 0.9800 .
O5 Cu1 1.924(4) 2_756
O6 Cu2 1.914(4) 2_756

loop_
_geom_torsion_atom_site_label_1
_geom_torsion_atom_site_label_2
_geom_torsion_atom_site_label_3
_geom_torsion_atom_site_label_4
_geom_torsion
_geom_torsion_site_symmetry_1
_geom_torsion_site_symmetry_4
O5 Cu1 Cu2 O6 -2.26(17) 2_756 2_756
O5 Cu1 Cu2 O6 75.23(18) . 2_756
O3 Cu1 Cu2 O6 168.27(19) . 2_756
O1 Cu1 Cu2 O6 -97.06(18) . 2_756
Cu1 Cu1 Cu2 O6 36.69(13) 2_756 2_756
O5 Cu1 Cu2 O6 -78.94(18) 2_756 .
O5 Cu1 Cu2 O6 -1.44(16) . .
O3 Cu1 Cu2 O6 91.60(18) . .
O1 Cu1 Cu2 O6 -173.74(17) . .
Cu1 Cu1 Cu2 O6 -39.98(13) 2_756 .
O5 Cu1 Cu2 O4 -172.21(19) 2_756 .
O5 Cu1 Cu2 O4 -94.72(19) . .
O3 Cu1 Cu2 O4 -1.67(18) . .
O1 Cu1 Cu2 O4 92.99(19) . .
Cu1 Cu1 Cu2 O4 -133.25(15) 2_756 .
O5 Cu1 Cu2 O2 92.84(18) 2_756 .
O5 Cu1 Cu2 O2 170.33(18) . .
O3 Cu1 Cu2 O2 -96.63(19) . .
O1 Cu1 Cu2 O2 -1.96(17) . .
Cu1 Cu1 Cu2 O2 131.79(14) 2_756 .
O5 Cu1 Cu2 Cu2 -40.58(13) 2_756 2_756
O5 Cu1 Cu2 Cu2 36.91(13) . 2_756
O3 Cu1 Cu2 Cu2 129.96(14) . 2_756
O1 Cu1 Cu2 Cu2 -135.38(13) . 2_756
Cu1 Cu1 Cu2 Cu2 -1.62(4) 2_756 2_756
O2 C1 O1 Cu1 -0.7(9) . .
C2 C1 O1 Cu1 176.0(4) . .
O5 Cu1 O1 C1 -93.4(5) 2_756 .
O3 Cu1 O1 C1 81.6(5) . .
Cu2 Cu1 O1 C1 2.1(5) . .
Cu1 Cu1 O1 C1 -77.6(5) 2_756 .
O1 C1 O2 Cu2 -2.6(9) . .
C2 C1 O2 Cu2 -179.2(4) . .
O6 Cu2 O2 C1 100.1(5) 2_756 .
O4 Cu2 O2 C1 -74.9(5) . .
Cu1 Cu2 O2 C1 2.9(5) . .
Cu2 Cu2 O2 C1 83.6(5) 2_756 .
O4 C3 O3 Cu1 -1.6(10) . .
C4 C3 O3 Cu1 177.0(5) . .
O5 Cu1 O3 C3 99.0(5) . .
O1 Cu1 O3 C3 -76.2(5) . .
Cu2 Cu1 O3 C3 2.2(5) . .
Cu1 Cu1 O3 C3 83.5(5) 2_756 .
O3 C3 O4 Cu2 -1.1(10) . .
C4 C3 O4 Cu2 -179.7(4) . .
O6 Cu2 O4 C3 -70.3(12) 2_756 .
O6 Cu2 O4 C3 -94.3(6) . .
O2 Cu2 O4 C3 81.1(6) . .
Cu1 Cu2 O4 C3 2.0(5) . .
Cu2 Cu2 O4 C3 -78.1(6) 2_756 .
O5 Cu1 O5 C5 -176.5(4) 2_756 .
O3 Cu1 O5 C5 7.9(5) . .
Cu2 Cu1 O5 C5 88.5(5) . .
Cu1 Cu1 O5 C5 169.2(6) 2_756 .
O5 Cu1 O5 Cu1 14.2(3) 2_756 2_756
O3 Cu1 O5 Cu1 -161.3(2) . 2_756
Cu2 Cu1 O5 Cu1 -80.67(16) . 2_756
O6 Cu2 O6 C6 177.2(4) 2_756 .
O4 Cu2 O6 C6 -7.2(5) . .
Cu1 Cu2 O6 C6 -86.2(5) . .
Cu2 Cu2 O6 C6 -167.4(6) 2_756 .
O6 Cu2 O6 Cu2 -15.4(3) 2_756 2_756
O4 Cu2 O6 Cu2 160.25(19) . 2_756
Cu1 Cu2 O6 Cu2 81.24(16) . 2_756
